data_1544689
loop_
_publ_author_name
'Sobolevskaya, Maria P.'
'Leshchenko, Elena V.'
'Hoai, Trinh P. T.'
'Denisenko, Vladimir A.'
'Dyshlovoy, Sergey A.'
'Kirichuk, Natalya N.'
'Khudyakova, Yuliya V.'
'Kim, Natalya Yu.'
'Berdyshev, Dmitrii V.'
'Pislyagin, Evgeny A.'
'Kuzmich, Aleksandra S.'
'Gerasimenko, Andrey V.'
'Popov, Roman S.'
'von Amsberg, Gunhild'
'Antonov, Alexandr S.'
'Afiyatullov, Shamil Sh.'

_publ_section_title
;
 Pallidopenillines: Polyketides from the Alga-Derived Fungus Penicillium
 thomii Maire KMM 4675
;
_journal_name_full 'Journal of Natural Products'
_journal_paper_doi 10.1021/acs.jnatprod.6b00624
_journal_year 2016
_chemical_formula_sum 'C15 H24 O4'
_chemical_formula_weight 268.34
_chemical_name_common '\a-pallidopenillin A'
_space_group_crystal_system orthorhombic
_space_group_IT_number 19
_space_group_name_Hall 'P 2ac 2ab'
_space_group_name_H-M_alt 'P 21 21 21'
_symmetry_space_group_name_Hall 'P 2ac 2ab'
_symmetry_space_group_name_H-M 'P 21 21 21'
_atom_sites_solution_hydrogens geom
_audit_creation_method SHELXL-2014/7
_audit_update_record
;
2016-07-05 # Formatted by publCIF
;
_cell_angle_alpha 90
_cell_angle_beta 90
_cell_angle_gamma 90
_cell_formula_units_Z 4
_cell_length_a 9.23720(10)
_cell_length_b 10.90570(10)
_cell_length_c 14.6437(2)
_cell_measurement_reflns_used 9928
_cell_measurement_temperature 293(2)
_cell_measurement_theta_max 28.33
_cell_measurement_theta_min 2.20
_cell_volume 1475.18(3)
_computing_cell_refinement 'Bruker SAINT'
_computing_data_collection 'Bruker APEX2'
_computing_data_reduction 'Bruker SAINT'
_computing_molecular_graphics 'Bruker SHELXTL'
_computing_publication_material 'Bruker SHELXTL'
_computing_structure_refinement 'SHELXL-2014/7 (Sheldrick, 2014)'
_computing_structure_solution 'SHELXS-97 (Sheldrick, 2008)'
_diffrn_ambient_temperature 293(2)
_diffrn_measured_fraction_theta_full 0.999
_diffrn_measured_fraction_theta_max 0.998
_diffrn_measurement_device_type 'Bruker APEX-II CCD'
_diffrn_measurement_method '\f and \w scans'
_diffrn_radiation_type MoK\a
_diffrn_radiation_wavelength 0.71073
_diffrn_reflns_av_R_equivalents 0.0163
_diffrn_reflns_av_unetI/netI 0.0095
_diffrn_reflns_Laue_measured_fraction_full 0.999
_diffrn_reflns_Laue_measured_fraction_max 0.998
_diffrn_reflns_limit_h_max 12
_diffrn_reflns_limit_h_min -12
_diffrn_reflns_limit_k_max 14
_diffrn_reflns_limit_k_min -14
_diffrn_reflns_limit_l_max 19
_diffrn_reflns_limit_l_min -19
_diffrn_reflns_number 26814
_diffrn_reflns_point_group_measured_fraction_full 1.000
_diffrn_reflns_point_group_measured_fraction_max 0.998
_diffrn_reflns_theta_full 25.242
_diffrn_reflns_theta_max 28.417
_diffrn_reflns_theta_min 2.329
_exptl_absorpt_coefficient_mu 0.086
_exptl_absorpt_correction_T_max 0.7457
_exptl_absorpt_correction_T_min 0.7134
_exptl_absorpt_correction_type multi-scan
_exptl_absorpt_process_details 'SADABS, Bruker, 2008'
_exptl_crystal_colour colourless
_exptl_crystal_density_diffrn 1.208
_exptl_crystal_description prism
_exptl_crystal_F_000 584
_exptl_crystal_size_max 0.550
_exptl_crystal_size_mid 0.500
_exptl_crystal_size_min 0.050
_refine_diff_density_max 0.233
_refine_diff_density_min -0.145
_refine_diff_density_rms 0.033
_refine_ls_abs_structure_details
; 
 Flack x determined using 1431 quotients [(I+)-(I-)]/[(I+)+(I-)] 
 (Parsons, Flack and Wagner, Acta Cryst. B69 (2013) 249-259). 
;
_refine_ls_abs_structure_Flack 0.0(2)
_refine_ls_extinction_method none
_refine_ls_goodness_of_fit_ref 1.046
_refine_ls_hydrogen_treatment constr
_refine_ls_matrix_type full
_refine_ls_number_parameters 177
_refine_ls_number_reflns 3708
_refine_ls_number_restraints 0
_refine_ls_restrained_S_all 1.046
_refine_ls_R_factor_all 0.0387
_refine_ls_R_factor_gt 0.0361
_refine_ls_shift/su_max 0.000
_refine_ls_shift/su_mean 0.000
_refine_ls_structure_factor_coef Fsqd
_refine_ls_weighting_details 'w=1/[\s^2^(Fo^2^)+(0.0702P)^2^+0.1297P] where P=(Fo^2^+2Fc^2^)/3'
_refine_ls_weighting_scheme calc
_refine_ls_wR_factor_gt 0.1056
_refine_ls_wR_factor_ref 0.1082
_reflns_Friedel_coverage 0.748
_reflns_Friedel_fraction_full 1.000
_reflns_Friedel_fraction_max 0.998
_reflns_number_gt 3466
_reflns_number_total 3708
_reflns_threshold_expression 'I > 2\s(I)'
_cod_data_source_file np6b00624_si_001.cif
_cod_data_source_block I
_cod_database_code 1544689
_shelx_shelxl_version_number 2014/7
_shelx_space_group_comment
; 
The symmetry employed for this shelxl refinement is uniquely defined 
by the following loop, which should always be used as a source of 
symmetry information in preference to the above space-group names. 
They are only intended as comments. 
;
_shelx_estimated_absorpt_t_min 0.954
_shelx_estimated_absorpt_t_max 0.996

loop_
_space_group_symop_operation_xyz
'x, y, z'
'-x+1/2, -y, z+1/2'
'-x, y+1/2, -z+1/2'
'x+1/2, -y+1/2, -z'

loop_
_atom_site_label
_atom_site_type_symbol
_atom_site_fract_x
_atom_site_fract_y
_atom_site_fract_z
_atom_site_U_iso_or_equiv
_atom_site_adp_type
_atom_site_occupancy
_atom_site_site_symmetry_order
_atom_site_calc_flag
_atom_site_refinement_flags_posn
_atom_site_refinement_flags_adp
O1 O 0.7492(2) 0.39914(12) -0.17045(8) 0.0598(4) Uani 1 1 d . .
H1 H 0.7297 0.4458 -0.2126 0.090 Uiso 1 1 calc R U
O2 O 0.61371(17) 0.28294(16) 0.00351(12) 0.0661(5) Uani 1 1 d . .
O3 O 0.87102(15) -0.15961(11) 0.26986(9) 0.0444(3) Uani 1 1 d . .
H3 H 0.8332 -0.2241 0.2860 0.067 Uiso 1 1 calc R U
O4 O 0.83859(14) 0.40572(10) 0.21118(8) 0.0391(3) Uani 1 1 d . .
H4 H 0.9244 0.3876 0.2159 0.059 Uiso 1 1 calc R U
C1 C 0.7617(2) 0.46709(14) -0.08807(11) 0.0444(4) Uani 1 1 d . .
H1A H 0.6662 0.4924 -0.0679 0.053 Uiso 1 1 calc R U
H1B H 0.8187 0.5403 -0.0990 0.053 Uiso 1 1 calc R U
C2 C 0.83263(19) 0.39128(15) -0.01441(11) 0.0381(3) Uani 1 1 d . .
H2A H 0.9147 0.3486 -0.0408 0.046 Uiso 1 1 calc R U
H2B H 0.8695 0.4461 0.0323 0.046 Uiso 1 1 calc R U
C3 C 0.73562(18) 0.29899(13) 0.03005(10) 0.0342(3) Uani 1 1 d . .
C4 C 0.79633(16) 0.22933(12) 0.11175(9) 0.0289(3) Uani 1 1 d . .
H4A H 0.9021 0.2313 0.1071 0.035 Uiso 1 1 calc R U
C5 C 0.74986(19) 0.09426(12) 0.11336(9) 0.0327(3) Uani 1 1 d . .
H5 H 0.6463 0.0905 0.1276 0.039 Uiso 1 1 calc R U
C6 C 0.7752(3) 0.02927(16) 0.02258(11) 0.0601(6) Uani 1 1 d . .
H6A H 0.7182 0.0683 -0.0249 0.072 Uiso 1 1 calc R U
H6B H 0.8765 0.0352 0.0058 0.072 Uiso 1 1 calc R U
C7 C 0.7319(5) -0.10503(17) 0.03107(13) 0.0872(11) Uani 1 1 d . .
H7A H 0.7515 -0.1461 -0.0264 0.105 Uiso 1 1 calc R U
H7B H 0.6285 -0.1098 0.0422 0.105 Uiso 1 1 calc R U
C8 C 0.8111(4) -0.17236(16) 0.10730(13) 0.0687(8) Uani 1 1 d . .
H8 H 0.9149 -0.1710 0.0936 0.082 Uiso 1 1 calc R U
C9 C 0.78733(19) -0.10602(13) 0.19745(10) 0.0359(3) Uani 1 1 d . .
H9 H 0.6844 -0.1098 0.2135 0.043 Uiso 1 1 calc R U
C10 C 0.83332(17) 0.02832(12) 0.18939(9) 0.0307(3) Uani 1 1 d . .
H10 H 0.9359 0.0290 0.1722 0.037 Uiso 1 1 calc R U
C11 C 0.8204(2) 0.09615(15) 0.27747(10) 0.0424(4) Uani 1 1 d . .
H11 H 0.8374 0.0539 0.3316 0.051 Uiso 1 1 calc R U
C12 C 0.7858(2) 0.21359(15) 0.28211(11) 0.0464(4) Uani 1 1 d . .
H12 H 0.7809 0.2486 0.3399 0.056 Uiso 1 1 calc R U
C13 C 0.75366(18) 0.29565(13) 0.20174(10) 0.0340(3) Uani 1 1 d . .
C15 C 0.7626(7) -0.30570(19) 0.11223(18) 0.1257(19) Uani 1 1 d . .
H15A H 0.6669 -0.3098 0.1376 0.189 Uiso 1 1 calc R U
H15B H 0.8282 -0.3510 0.1503 0.189 Uiso 1 1 calc R U
H15C H 0.7621 -0.3403 0.0520 0.189 Uiso 1 1 calc R U
C14 C 0.5970(2) 0.3381(2) 0.20525(17) 0.0572(5) Uani 1 1 d . .
H14A H 0.5815 0.4000 0.1597 0.086 Uiso 1 1 calc R U
H14B H 0.5766 0.3714 0.2646 0.086 Uiso 1 1 calc R U
H14C H 0.5341 0.2698 0.1938 0.086 Uiso 1 1 calc R U

loop_
_atom_site_aniso_label
_atom_site_aniso_U_11
_atom_site_aniso_U_22
_atom_site_aniso_U_33
_atom_site_aniso_U_23
_atom_site_aniso_U_13
_atom_site_aniso_U_12
O1 0.1135(13) 0.0348(6) 0.0311(6) 0.0041(5) -0.0085(7) 0.0015(8)
O2 0.0593(8) 0.0687(10) 0.0702(10) 0.0342(9) -0.0305(8) -0.0199(8)
O3 0.0588(7) 0.0322(5) 0.0423(6) 0.0137(5) -0.0069(6) -0.0013(5)
O4 0.0558(7) 0.0238(5) 0.0377(6) -0.0045(4) -0.0041(5) -0.0004(5)
C1 0.0733(12) 0.0287(7) 0.0313(7) 0.0064(6) -0.0055(8) 0.0038(8)
C2 0.0487(8) 0.0329(7) 0.0326(7) 0.0097(6) -0.0021(6) 0.0001(7)
C3 0.0467(8) 0.0256(6) 0.0304(7) 0.0029(5) -0.0063(6) 0.0003(6)
C4 0.0395(7) 0.0239(6) 0.0232(6) 0.0014(5) -0.0021(5) 0.0002(5)
C5 0.0507(8) 0.0239(6) 0.0235(6) 0.0010(5) -0.0053(6) -0.0026(6)
C6 0.129(2) 0.0291(7) 0.0225(7) -0.0015(6) -0.0100(10) 0.0015(11)
C7 0.199(3) 0.0291(8) 0.0332(9) -0.0043(7) -0.0305(15) -0.0109(15)
C8 0.149(2) 0.0257(7) 0.0314(8) -0.0026(6) 0.0003(12) 0.0094(11)
C9 0.0551(9) 0.0252(6) 0.0274(6) 0.0026(5) -0.0031(6) -0.0005(6)
C10 0.0441(7) 0.0244(6) 0.0235(6) 0.0023(5) -0.0001(5) 0.0004(6)
C11 0.0743(11) 0.0316(7) 0.0213(6) 0.0030(5) -0.0025(7) -0.0049(8)
C12 0.0841(13) 0.0324(7) 0.0226(6) -0.0031(6) 0.0045(7) -0.0037(8)
C13 0.0476(8) 0.0251(6) 0.0292(7) -0.0024(5) 0.0030(6) -0.0004(6)
C15 0.302(6) 0.0249(9) 0.0499(13) -0.0029(8) -0.025(2) -0.008(2)
C14 0.0503(10) 0.0556(11) 0.0656(12) -0.0146(11) 0.0090(9) 0.0063(9)

loop_
_atom_type_symbol
_atom_type_description
_atom_type_scat_dispersion_real
_atom_type_scat_dispersion_imag
_atom_type_scat_source
C C 0.0033 0.0016 'International Tables Vol C Tables 4.2.6.8 and 6.1.1.4'
H H 0.0000 0.0000 'International Tables Vol C Tables 4.2.6.8 and 6.1.1.4'
O O 0.0106 0.0060 'International Tables Vol C Tables 4.2.6.8 and 6.1.1.4'

loop_
_geom_angle_atom_site_label_1
_geom_angle_atom_site_label_2
_geom_angle_atom_site_label_3
_geom_angle
C1 O1 H1 109.5
C9 O3 H3 109.5
C13 O4 H4 109.5
O1 C1 C2 110.89(13)
O1 C1 H1A 109.5
C2 C1 H1A 109.5
O1 C1 H1B 109.5
C2 C1 H1B 109.5
H1A C1 H1B 108.0
C3 C2 C1 114.80(15)
C3 C2 H2A 108.6
C1 C2 H2A 108.6
C3 C2 H2B 108.6
C1 C2 H2B 108.6
H2A C2 H2B 107.5
O2 C3 C2 121.16(14)
O2 C3 C4 121.67(15)
C2 C3 C4 117.15(13)
C3 C4 C5 112.80(11)
C3 C4 C13 109.90(12)
C5 C4 C13 111.27(11)
C3 C4 H4A 107.5
C5 C4 H4A 107.5
C13 C4 H4A 107.5
C6 C5 C10 109.76(13)
C6 C5 C4 112.96(12)
C10 C5 C4 108.70(12)
C6 C5 H5 108.4
C10 C5 H5 108.4
C4 C5 H5 108.4
C7 C6 C5 109.61(16)
C7 C6 H6A 109.7
C5 C6 H6A 109.7
C7 C6 H6B 109.7
C5 C6 H6B 109.7
H6A C6 H6B 108.2
C6 C7 C8 113.4(2)
C6 C7 H7A 108.9
C8 C7 H7A 108.9
C6 C7 H7B 108.9
C8 C7 H7B 108.9
H7A C7 H7B 107.7
C9 C8 C7 109.71(17)
C9 C8 C15 111.73(19)
C7 C8 C15 110.7(3)
C9 C8 H8 108.2
C7 C8 H8 108.2
C15 C8 H8 108.2
O3 C9 C8 111.67(15)
O3 C9 C10 107.29(12)
C8 C9 C10 110.39(13)
O3 C9 H9 109.1
C8 C9 H9 109.1
C10 C9 H9 109.1
C11 C10 C9 112.70(12)
C11 C10 C5 110.79(12)
C9 C10 C5 111.43(12)
C11 C10 H10 107.2
C9 C10 H10 107.2
C5 C10 H10 107.2
C12 C11 C10 122.98(14)
C12 C11 H11 118.5
C10 C11 H11 118.5
C11 C12 C13 125.63(14)
C11 C12 H12 117.2
C13 C12 H12 117.2
O4 C13 C12 108.20(13)
O4 C13 C14 105.13(13)
C12 C13 C14 109.99(16)
O4 C13 C4 109.33(12)
C12 C13 C4 109.61(12)
C14 C13 C4 114.33(15)
C8 C15 H15A 109.5
C8 C15 H15B 109.5
H15A C15 H15B 109.5
C8 C15 H15C 109.5
H15A C15 H15C 109.5
H15B C15 H15C 109.5
C13 C14 H14A 109.5
C13 C14 H14B 109.5
H14A C14 H14B 109.5
C13 C14 H14C 109.5
H14A C14 H14C 109.5
H14B C14 H14C 109.5

loop_
_geom_bond_atom_site_label_1
_geom_bond_atom_site_label_2
_geom_bond_distance
O1 C1 1.421(2)
O1 H1 0.8200
O2 C3 1.204(2)
O3 C9 1.4364(19)
O3 H3 0.8200
O4 C13 1.4407(18)
O4 H4 0.8200
C1 C2 1.509(2)
C1 H1A 0.9700
C1 H1B 0.9700
C2 C3 1.497(2)
C2 H2A 0.9700
C2 H2B 0.9700
C3 C4 1.5242(19)
C4 C5 1.5346(19)
C4 C13 1.5540(19)
C4 H4A 0.9800
C5 C6 1.524(2)
C5 C10 1.5334(19)
C5 H5 0.9800
C6 C7 1.523(3)
C6 H6A 0.9700
C6 H6B 0.9700
C7 C8 1.523(3)
C7 H7A 0.9700
C7 H7B 0.9700
C8 C9 1.521(2)
C8 C15 1.523(3)
C8 H8 0.9800
C9 C10 1.5301(19)
C9 H9 0.9800
C10 C11 1.492(2)
C10 H10 0.9800
C11 C12 1.322(2)
C11 H11 0.9300
C12 C13 1.508(2)
C12 H12 0.9300
C13 C14 1.520(3)
C15 H15A 0.9600
C15 H15B 0.9600
C15 H15C 0.9600
C14 H14A 0.9600
C14 H14B 0.9600
C14 H14C 0.9600

loop_
_geom_hbond_atom_site_label_D
_geom_hbond_atom_site_label_H
_geom_hbond_atom_site_label_A
_geom_hbond_distance_DH
_geom_hbond_distance_HA
_geom_hbond_distance_DA
_geom_hbond_angle_DHA
_geom_hbond_site_symmetry_A
O1 H1 O4 0.82 2.07 2.8619(17) 163.8 2_664
O3 H3 O1 0.82 2.15 2.9700(19) 175.5 2_655
O4 H4 O3 0.82 1.97 2.7893(19) 178.3 3_755
C2 H2A O2 0.97 2.39 3.221(2) 142.9 4
C4 H4A O2 0.98 2.54 3.385(2) 144.0 4
